data_4346437
loop_
_publ_author_name
'Yang, Dawei'
'Li, Yang'
'Wang, Baomin'
'Zhao, Xiangyu'
'Su, Linan'
'Chen, Si'
'Tong, Peng'
'Luo, Yi'
'Qu, Jingping'

_publ_section_title
;
 Synthesis and Electrocatalytic Property of Diiron Hydride Complexes
 Derived from a Thiolate-Bridged Diiron Complex.
;
_journal_issue 21
_journal_name_full 'Inorganic chemistry'
_journal_page_first 10243
_journal_page_last 10249
_journal_paper_doi 10.1021/acs.inorgchem.5b01508
_journal_volume 54
_journal_year 2015
_chemical_formula_sum 'C26 H35 Fe2 S2'
_chemical_formula_weight 523.36
_space_group_IT_number 2
_space_group_name_Hall '-P 1'
_space_group_name_H-M_alt 'P -1'
_symmetry_cell_setting triclinic
_symmetry_space_group_name_H-M 'P -1'
_atom_sites_solution_hydrogens geom
_atom_sites_solution_primary direct
_atom_sites_solution_secondary difmap
_audit_creation_method SHELXL-97
_cell_angle_alpha 104.461(9)
_cell_angle_beta 100.202(9)
_cell_angle_gamma 108.604(9)
_cell_formula_units_Z 2
_cell_length_a 9.6939(12)
_cell_length_b 9.8146(13)
_cell_length_c 15.4150(19)
_cell_measurement_temperature 220(2)
_cell_volume 1292.2(3)
_computing_cell_refinement 'Bruker SMART'
_computing_data_collection 'Bruker SMART'
_computing_data_reduction 'Bruker SAINT'
_computing_molecular_graphics 'Bruker SHELXTL'
_computing_publication_material 'Bruker SHELXTL'
_computing_structure_refinement 'Bruker SHELXTL'
_computing_structure_solution 'Bruker SHELXTL'
_diffrn_ambient_temperature 220(2)
_diffrn_measured_fraction_theta_full 0.972
_diffrn_measured_fraction_theta_max 0.972
_diffrn_measurement_device_type 'CCD area detector'
_diffrn_measurement_method 'phi and omega scans'
_diffrn_radiation_monochromator graphite
_diffrn_radiation_source 'fine-focus sealed tube'
_diffrn_radiation_type MoK\a
_diffrn_radiation_wavelength 0.71073
_diffrn_reflns_av_R_equivalents 0.0617
_diffrn_reflns_av_sigmaI/netI 0.0838
_diffrn_reflns_limit_h_max 11
_diffrn_reflns_limit_h_min -11
_diffrn_reflns_limit_k_max 11
_diffrn_reflns_limit_k_min -11
_diffrn_reflns_limit_l_max 18
_diffrn_reflns_limit_l_min -18
_diffrn_reflns_number 11884
_diffrn_reflns_theta_full 25.00
_diffrn_reflns_theta_max 25.00
_diffrn_reflns_theta_min 2.29
_exptl_absorpt_coefficient_mu 1.295
_exptl_absorpt_correction_T_max 0.7818
_exptl_absorpt_correction_T_min 0.6255
_exptl_absorpt_correction_type empirical
_exptl_absorpt_process_details SADABS
_exptl_crystal_colour black
_exptl_crystal_density_diffrn 1.345
_exptl_crystal_density_method 'not measured'
_exptl_crystal_description block
_exptl_crystal_F_000 550
_exptl_crystal_size_max 0.40
_exptl_crystal_size_mid 0.30
_exptl_crystal_size_min 0.20
_refine_diff_density_max 0.850
_refine_diff_density_min -0.421
_refine_diff_density_rms 0.079
_refine_ls_extinction_method none
_refine_ls_goodness_of_fit_ref 1.050
_refine_ls_hydrogen_treatment 'riding mode'
_refine_ls_matrix_type full
_refine_ls_number_parameters 274
_refine_ls_number_reflns 4442
_refine_ls_number_restraints 240
_refine_ls_restrained_S_all 1.138
_refine_ls_R_factor_all 0.1127
_refine_ls_R_factor_gt 0.0590
_refine_ls_shift/su_max 0.000
_refine_ls_shift/su_mean 0.000
_refine_ls_structure_factor_coef Fsqd
_refine_ls_weighting_details 'calc w=1/[\s^2^(Fo^2^)+(0.0658P)^2^+0.0000P] where P=(Fo^2^+2Fc^2^)/3'
_refine_ls_weighting_scheme calc
_refine_ls_wR_factor_gt 0.1383
_refine_ls_wR_factor_ref 0.1553
_reflns_number_gt 2526
_reflns_number_total 4442
_reflns_threshold_expression >2sigma(I)
_cod_data_source_file ic5b01508_si_003.cif
_cod_data_source_block 1
_cod_depositor_comments
;
The following automatic conversions were performed:

data item '_symmetry_cell_setting' value 'Triclinic' was changed to
'triclinic' in accordance with the
/home/saulius/struct/COD-crude-data/automatic-downloads/DataCite-retrospective/ACS/depositions/lib/dictionaries/cif_core.dic
dictionary named 'cif_core.dic' version 2.4.2 last updated on
2011-04-26.

Automatic conversion script
Id: cif_fix_values 6909 2019-04-08 15:41:33Z antanas 
;
_cod_original_sg_symbol_H-M 'P-1   '
_cod_database_code 4346437

loop_
_symmetry_equiv_pos_as_xyz
'x, y, z'
'-x, -y, -z'

loop_
_atom_site_label
_atom_site_type_symbol
_atom_site_fract_x
_atom_site_fract_y
_atom_site_fract_z
_atom_site_U_iso_or_equiv
_atom_site_adp_type
_atom_site_occupancy
_atom_site_symmetry_multiplicity
_atom_site_calc_flag
_atom_site_refinement_flags
Fe1 Fe 0.59481(10) 0.40463(10) 0.23086(6) 0.0503(3) Uani 1 1 d .
Fe2 Fe 0.82590(10) 0.62886(9) 0.30044(6) 0.0524(3) Uani 1 1 d .
H1 H 0.655(6) 0.576(6) 0.303(4) 0.079 Uiso 1 1 d .
S1 S 0.7368(2) 0.50868(18) 0.14454(11) 0.0569(5) Uani 1 1 d .
S2 S 0.81960(18) 0.39507(18) 0.29759(10) 0.0528(4) Uani 1 1 d .
C1 C 0.4366(7) 0.1800(7) 0.1738(5) 0.0611(18) Uani 1 1 d .
C2 C 0.3971(7) 0.2666(8) 0.1212(4) 0.0620(18) Uani 1 1 d .
C3 C 0.3725(7) 0.3873(7) 0.1819(5) 0.0639(18) Uani 1 1 d .
C4 C 0.3983(7) 0.3734(7) 0.2724(4) 0.0603(17) Uani 1 1 d .
C5 C 0.4410(7) 0.2471(7) 0.2683(5) 0.0585(17) Uani 1 1 d .
C6 C 0.4706(9) 0.0399(7) 0.1374(5) 0.094(3) Uani 1 1 d .
H6A H 0.3781 -0.0487 0.1149 0.140 Uiso 1 1 calc R
H6B H 0.5393 0.0311 0.1868 0.140 Uiso 1 1 calc R
H6C H 0.5159 0.0482 0.0874 0.140 Uiso 1 1 calc R
C7 C 0.3747(8) 0.2334(9) 0.0185(4) 0.089(2) Uani 1 1 d .
H7A H 0.2716 0.1667 -0.0142 0.133 Uiso 1 1 calc R
H7B H 0.4415 0.1855 -0.0008 0.133 Uiso 1 1 calc R
H7C H 0.3968 0.3267 0.0045 0.133 Uiso 1 1 calc R
C8 C 0.3307(8) 0.5102(8) 0.1551(5) 0.089(2) Uani 1 1 d .
H8A H 0.2224 0.4771 0.1349 0.134 Uiso 1 1 calc R
H8B H 0.3721 0.5300 0.1053 0.134 Uiso 1 1 calc R
H8C H 0.3713 0.6016 0.2081 0.134 Uiso 1 1 calc R
C9 C 0.3752(9) 0.4714(9) 0.3572(5) 0.094(3) Uani 1 1 d .
H9A H 0.2717 0.4289 0.3581 0.141 Uiso 1 1 calc R
H9B H 0.3982 0.5726 0.3545 0.141 Uiso 1 1 calc R
H9C H 0.4411 0.4748 0.4128 0.141 Uiso 1 1 calc R
C10 C 0.4760(9) 0.1885(9) 0.3473(5) 0.088(2) Uani 1 1 d .
H10A H 0.3842 0.1164 0.3500 0.132 Uiso 1 1 calc R
H10B H 0.5201 0.2719 0.4050 0.132 Uiso 1 1 calc R
H10C H 0.5461 0.1399 0.3373 0.132 Uiso 1 1 calc R
C11 C 0.9549(12) 0.7712(8) 0.4326(5) 0.092(3) Uani 1 1 d U
C12 C 1.0463(9) 0.7788(8) 0.3673(8) 0.098(3) Uani 1 1 d U
C13 C 0.9792(10) 0.8343(8) 0.3028(5) 0.080(2) Uani 1 1 d U
C14 C 0.8582(9) 0.8555(8) 0.3246(6) 0.080(2) Uani 1 1 d U
C15 C 0.8450(10) 0.8212(8) 0.4023(6) 0.088(2) Uani 1 1 d U
C16 C 0.9737(15) 0.7260(10) 0.5185(6) 0.206(6) Uani 1 1 d U
H16A H 1.0419 0.8129 0.5707 0.309 Uiso 1 1 calc R
H16B H 1.0143 0.6478 0.5095 0.309 Uiso 1 1 calc R
H16C H 0.8770 0.6883 0.5303 0.309 Uiso 1 1 calc R
C17 C 1.1851(11) 0.7445(12) 0.3686(9) 0.215(6) Uani 1 1 d U
H17A H 1.2729 0.8352 0.4035 0.322 Uiso 1 1 calc R
H17B H 1.1902 0.7085 0.3059 0.322 Uiso 1 1 calc R
H17C H 1.1818 0.6677 0.3973 0.322 Uiso 1 1 calc R
C18 C 1.0367(13) 0.8675(12) 0.2228(7) 0.195(6) Uani 1 1 d U
H18A H 1.1071 0.9712 0.2430 0.292 Uiso 1 1 calc R
H18B H 0.9531 0.8519 0.1724 0.292 Uiso 1 1 calc R
H18C H 1.0867 0.8007 0.2019 0.292 Uiso 1 1 calc R
C19 C 0.7532(12) 0.9140(10) 0.2697(7) 0.163(5) Uani 1 1 d U
H19A H 0.7927 1.0232 0.2932 0.245 Uiso 1 1 calc R
H19B H 0.6534 0.8746 0.2772 0.245 Uiso 1 1 calc R
H19C H 0.7483 0.8805 0.2048 0.245 Uiso 1 1 calc R
C20 C 0.7246(11) 0.8424(11) 0.4499(7) 0.174(5) Uani 1 1 d U
H20A H 0.7636 0.9429 0.4946 0.261 Uiso 1 1 calc R
H20B H 0.6983 0.7686 0.4812 0.261 Uiso 1 1 calc R
H20C H 0.6361 0.8289 0.4039 0.261 Uiso 1 1 calc R
C21 C 0.8376(7) 0.3853(6) 0.1235(4) 0.0488(15) Uani 1 1 d .
C22 C 0.8776(6) 0.3338(6) 0.1966(4) 0.0490(15) Uani 1 1 d .
C23 C 0.9542(7) 0.2370(7) 0.1882(5) 0.0600(17) Uani 1 1 d .
H23A H 0.9832 0.2043 0.2375 0.072 Uiso 1 1 calc R
C24 C 0.9874(9) 0.1892(9) 0.1046(7) 0.088(2) Uani 1 1 d .
H24A H 1.0390 0.1237 0.0981 0.106 Uiso 1 1 calc R
C25 C 0.9455(9) 0.2364(9) 0.0320(6) 0.087(2) Uani 1 1 d .
H25A H 0.9668 0.2010 -0.0239 0.105 Uiso 1 1 calc R
C26 C 0.8704(7) 0.3383(8) 0.0406(4) 0.0662(19) Uani 1 1 d .
H26A H 0.8437 0.3728 -0.0083 0.079 Uiso 1 1 calc R

loop_
_atom_site_aniso_label
_atom_site_aniso_U_11
_atom_site_aniso_U_22
_atom_site_aniso_U_33
_atom_site_aniso_U_23
_atom_site_aniso_U_13
_atom_site_aniso_U_12
Fe1 0.0544(6) 0.0587(6) 0.0398(5) 0.0134(4) 0.0102(4) 0.0280(5)
Fe2 0.0640(6) 0.0528(6) 0.0386(5) 0.0125(4) 0.0083(4) 0.0250(5)
S1 0.0711(12) 0.0642(10) 0.0405(9) 0.0211(8) 0.0100(8) 0.0321(9)
S2 0.0620(11) 0.0645(10) 0.0403(9) 0.0232(8) 0.0126(8) 0.0310(9)
C1 0.056(4) 0.054(4) 0.063(5) 0.007(4) 0.013(4) 0.019(3)
C2 0.055(4) 0.072(4) 0.042(4) 0.003(3) 0.001(3) 0.021(4)
C3 0.058(4) 0.073(5) 0.063(5) 0.022(4) 0.010(4) 0.031(4)
C4 0.054(4) 0.071(5) 0.055(4) 0.015(4) 0.020(3) 0.024(4)
C5 0.056(4) 0.063(4) 0.056(4) 0.021(3) 0.015(3) 0.022(3)
C6 0.098(6) 0.064(5) 0.103(6) 0.005(4) 0.015(5) 0.036(5)
C7 0.089(6) 0.117(6) 0.037(4) 0.007(4) -0.002(4) 0.034(5)
C8 0.077(5) 0.094(6) 0.101(6) 0.032(5) 0.006(5) 0.048(5)
C9 0.091(6) 0.115(6) 0.084(6) 0.014(5) 0.046(5) 0.051(5)
C10 0.090(6) 0.103(6) 0.082(5) 0.053(5) 0.026(5) 0.034(5)
C11 0.129(6) 0.051(4) 0.057(4) 0.022(3) -0.022(5) 0.010(4)
C12 0.058(5) 0.060(4) 0.148(7) -0.010(5) 0.003(5) 0.034(4)
C13 0.092(5) 0.072(4) 0.061(4) 0.013(4) 0.037(4) 0.013(4)
C14 0.078(5) 0.058(4) 0.096(5) 0.027(4) 0.017(4) 0.019(4)
C15 0.099(6) 0.055(4) 0.091(5) 0.002(4) 0.053(5) 0.010(4)
C16 0.309(12) 0.091(7) 0.084(6) 0.039(5) -0.079(7) -0.033(7)
C17 0.094(7) 0.126(8) 0.311(12) -0.061(8) -0.041(8) 0.052(6)
C18 0.205(10) 0.155(9) 0.115(8) 0.002(7) 0.079(7) -0.056(8)
C19 0.150(8) 0.086(6) 0.204(10) 0.047(6) -0.054(8) 0.038(6)
C20 0.151(8) 0.096(7) 0.206(9) -0.042(7) 0.100(7) 0.001(6)
C21 0.051(4) 0.051(4) 0.038(3) 0.010(3) 0.009(3) 0.016(3)
C22 0.044(4) 0.048(4) 0.051(4) 0.014(3) 0.015(3) 0.014(3)
C23 0.056(4) 0.059(4) 0.073(5) 0.023(4) 0.023(4) 0.028(4)
C24 0.075(6) 0.077(5) 0.121(7) 0.022(5) 0.044(5) 0.039(4)
C25 0.089(6) 0.103(6) 0.083(6) 0.023(5) 0.052(5) 0.043(5)
C26 0.070(5) 0.080(5) 0.042(4) 0.018(4) 0.020(4) 0.019(4)

loop_
_atom_type_symbol
_atom_type_description
_atom_type_scat_dispersion_real
_atom_type_scat_dispersion_imag
_atom_type_scat_source
C C 0.0033 0.0016 'International Tables Vol C Tables 4.2.6.8 and 6.1.1.4'
H H 0.0000 0.0000 'International Tables Vol C Tables 4.2.6.8 and 6.1.1.4'
S S 0.1246 0.1234 'International Tables Vol C Tables 4.2.6.8 and 6.1.1.4'
Fe Fe 0.3463 0.8444 'International Tables Vol C Tables 4.2.6.8 and 6.1.1.4'

loop_
_geom_angle_atom_site_label_1
_geom_angle_atom_site_label_2
_geom_angle_atom_site_label_3
_geom_angle
C5 Fe1 C4 40.2(2)
C5 Fe1 C3 67.4(3)
C4 Fe1 C3 40.0(2)
C5 Fe1 C1 40.2(2)
C4 Fe1 C1 66.8(3)
C3 Fe1 C1 66.4(3)
C5 Fe1 C2 67.1(3)
C4 Fe1 C2 66.9(2)
C3 Fe1 C2 39.8(2)
C1 Fe1 C2 39.1(2)
C5 Fe1 S1 160.29(19)
C4 Fe1 S1 146.2(2)
C3 Fe1 S1 109.0(2)
C1 Fe1 S1 120.1(2)
C2 Fe1 S1 97.4(2)
C5 Fe1 S2 102.59(19)
C4 Fe1 S2 131.2(2)
C3 Fe1 S2 169.9(2)
C1 Fe1 S2 106.9(2)
C2 Fe1 S2 138.6(2)
S1 Fe1 S2 80.69(6)
C5 Fe1 Fe2 140.31(18)
C4 Fe1 Fe2 124.86(18)
C3 Fe1 Fe2 129.44(18)
C1 Fe1 Fe2 164.12(19)
C2 Fe1 Fe2 151.2(2)
S1 Fe1 Fe2 57.63(5)
S2 Fe1 Fe2 57.58(5)
C11 Fe2 C12 41.4(3)
C11 Fe2 C15 38.7(3)
C12 Fe2 C15 66.0(3)
C11 Fe2 C14 65.4(3)
C12 Fe2 C14 65.7(3)
C15 Fe2 C14 37.8(3)
C11 Fe2 C13 66.5(3)
C12 Fe2 C13 39.8(3)
C15 Fe2 C13 63.6(3)
C14 Fe2 C13 37.7(3)
C11 Fe2 S1 164.8(3)
C12 Fe2 S1 123.8(3)
C15 Fe2 S1 141.6(3)
C14 Fe2 S1 107.7(2)
C13 Fe2 S1 99.5(2)
C11 Fe2 S2 105.1(2)
C12 Fe2 S2 106.5(2)
C15 Fe2 S2 134.9(3)
C14 Fe2 S2 170.4(2)
C13 Fe2 S2 138.8(3)
S1 Fe2 S2 81.16(6)
C11 Fe2 Fe1 137.2(3)
C12 Fe2 Fe1 164.7(2)
C15 Fe2 Fe1 123.4(2)
C14 Fe2 Fe1 129.5(2)
C13 Fe2 Fe1 152.9(3)
S1 Fe2 Fe1 57.88(5)
S2 Fe2 Fe1 58.20(5)
C21 S1 Fe2 103.5(2)
C21 S1 Fe1 100.6(2)
Fe2 S1 Fe1 64.49(5)
C22 S2 Fe2 103.0(2)
C22 S2 Fe1 100.4(2)
Fe2 S2 Fe1 64.22(5)
C2 C1 C5 108.6(6)
C2 C1 C6 126.1(6)
C5 C1 C6 125.3(7)
C2 C1 Fe1 70.8(4)
C5 C1 Fe1 68.5(4)
C6 C1 Fe1 126.2(5)
C1 C2 C3 108.0(6)
C1 C2 C7 126.2(6)
C3 C2 C7 125.6(7)
C1 C2 Fe1 70.1(3)
C3 C2 Fe1 69.6(4)
C7 C2 Fe1 128.7(5)
C4 C3 C2 107.6(6)
C4 C3 C8 126.2(6)
C2 C3 C8 126.1(6)
C4 C3 Fe1 69.3(4)
C2 C3 Fe1 70.5(4)
C8 C3 Fe1 124.3(5)
C5 C4 C3 108.2(6)
C5 C4 C9 126.0(7)
C3 C4 C9 125.7(6)
C5 C4 Fe1 69.3(4)
C3 C4 Fe1 70.7(4)
C9 C4 Fe1 128.3(5)
C4 C5 C1 107.5(6)
C4 C5 C10 126.5(6)
C1 C5 C10 125.9(6)
C4 C5 Fe1 70.5(4)
C1 C5 Fe1 71.3(4)
C10 C5 Fe1 126.1(5)
C15 C11 C12 105.6(7)
C15 C11 C16 124.5(12)
C12 C11 C16 129.8(11)
C15 C11 Fe2 70.9(4)
C12 C11 Fe2 69.5(4)
C16 C11 Fe2 125.9(5)
C13 C12 C11 104.8(7)
C13 C12 C17 126.0(12)
C11 C12 C17 129.1(12)
C13 C12 Fe2 70.7(4)
C11 C12 Fe2 69.1(4)
C17 C12 Fe2 126.6(6)
C14 C13 C12 109.4(7)
C14 C13 C18 125.5(10)
C12 C13 C18 125.1(10)
C14 C13 Fe2 70.9(4)
C12 C13 Fe2 69.6(5)
C18 C13 Fe2 126.7(6)
C15 C14 C13 109.2(8)
C15 C14 C19 125.7(10)
C13 C14 C19 125.1(9)
C15 C14 Fe2 70.8(4)
C13 C14 Fe2 71.4(5)
C19 C14 Fe2 125.1(5)
C14 C15 C11 110.9(8)
C14 C15 C20 122.8(11)
C11 C15 C20 126.3(11)
C14 C15 Fe2 71.4(4)
C11 C15 Fe2 70.3(4)
C20 C15 Fe2 127.0(5)
C26 C21 C22 121.0(6)
C26 C21 S1 123.7(5)
C22 C21 S1 115.2(4)
C23 C22 C21 120.5(6)
C23 C22 S2 123.0(5)
C21 C22 S2 116.5(5)
C22 C23 C24 118.7(7)
C25 C24 C23 121.1(7)
C24 C25 C26 120.7(7)
C21 C26 C25 118.0(6)

loop_
_geom_bond_atom_site_label_1
_geom_bond_atom_site_label_2
_geom_bond_distance
Fe1 C5 2.056(6)
Fe1 C4 2.071(6)
Fe1 C3 2.090(6)
Fe1 C1 2.094(6)
Fe1 C2 2.102(6)
Fe1 S1 2.2671(19)
Fe1 S2 2.2803(18)
Fe1 Fe2 2.4159(13)
Fe2 C11 2.056(7)
Fe2 C12 2.061(8)
Fe2 C15 2.063(7)
Fe2 C14 2.070(7)
Fe2 C13 2.076(7)
Fe2 S1 2.2609(17)
Fe2 S2 2.2649(18)
S1 C21 1.788(6)
S2 C22 1.777(6)
C1 C2 1.402(8)
C1 C5 1.428(8)
C1 C6 1.511(8)
C2 C3 1.428(8)
C2 C7 1.496(8)
C3 C4 1.423(8)
C3 C8 1.514(9)
C4 C5 1.417(8)
C4 C9 1.516(8)
C5 C10 1.502(9)
C11 C15 1.366(11)
C11 C12 1.454(12)
C11 C16 1.497(10)
C12 C13 1.407(11)
C12 C17 1.485(11)
C13 C14 1.338(10)
C13 C18 1.506(11)
C14 C15 1.339(10)
C14 C19 1.547(10)
C15 C20 1.525(11)
C21 C26 1.374(8)
C21 C22 1.390(8)
C22 C23 1.377(8)
C23 C24 1.387(9)
C24 C25 1.361(10)
C25 C26 1.408(9)
